data_7206915
loop_
_publ_author_name
'Nayak, Susanta K.'
'Reddy, M. Kishore'
'Chopra, Deepak'
'Guru Row, Tayur N.'

_publ_section_title
;
 Evaluation of the role of disordered organic fluorine in crystal packing:
 insights from halogen substituted benzanilides
;
_journal_issue 1
_journal_name_full CrystEngComm
_journal_page_first 200
_journal_paper_doi 10.1039/c1ce05441d
_journal_volume 14
_journal_year 2012
_chemical_formula_sum 'C13 H9 Br F N O'
_chemical_formula_weight 294.12
_chemical_name_common 2-bromo-N-(3-fluoro)benzamide
_chemical_name_systematic
;
2-bromo-N-(3-fluoro)benzamide
;
_space_group_IT_number 2
_symmetry_cell_setting triclinic
_symmetry_Int_Tables_number 2
_symmetry_space_group_name_Hall '-P 1'
_symmetry_space_group_name_H-M 'P -1'
_atom_sites_solution_hydrogens geom
_atom_sites_solution_primary direct
_atom_sites_solution_secondary difmap
_audit_creation_method SHELXL-97
_cell_angle_alpha 113.637(3)
_cell_angle_beta 97.827(3)
_cell_angle_gamma 93.133(3)
_cell_formula_units_Z 2
_cell_length_a 5.0904(11)
_cell_length_b 10.696(2)
_cell_length_c 12.054(3)
_cell_measurement_reflns_used 330
_cell_measurement_temperature 292(2)
_cell_measurement_theta_max 0.97
_cell_measurement_theta_min 0.98
_cell_volume 591.3(2)
_computing_cell_refinement 'SAINT (Bruker, 2004)'
_computing_data_collection 'SMART (Bruker, 2004)'
_computing_data_reduction SAINT
_computing_molecular_graphics 'Ortep-3 for Windows (Farrugia, 1997) and CAMERON (Watkin et al., 1993)'
_computing_publication_material 'PLATON (Spek, 2003)'
_computing_structure_refinement 'SHELXL-97 (Sheldrick, 1997)'
_computing_structure_solution 'WinGX-Version 1.70.01(Farrugia, 1999)'
_diffrn_ambient_temperature 292(2)
_diffrn_measured_fraction_theta_full 0.996
_diffrn_measured_fraction_theta_max 0.996
_diffrn_measurement_device_type 'Bruker SMART CCD area detector'
_diffrn_measurement_method '\f and \w scans'
_diffrn_radiation_monochromator graphite
_diffrn_radiation_source 'fine-focus sealed tube'
_diffrn_radiation_type MoK\a
_diffrn_radiation_wavelength 0.71073
_diffrn_reflns_av_R_equivalents 0.0170
_diffrn_reflns_av_sigmaI/netI 0.0204
_diffrn_reflns_limit_h_max 6
_diffrn_reflns_limit_h_min -6
_diffrn_reflns_limit_k_max 13
_diffrn_reflns_limit_k_min -13
_diffrn_reflns_limit_l_max 14
_diffrn_reflns_limit_l_min -14
_diffrn_reflns_number 6023
_diffrn_reflns_theta_full 25.68
_diffrn_reflns_theta_max 25.68
_diffrn_reflns_theta_min 1.87
_exptl_absorpt_coefficient_mu 3.470
_exptl_absorpt_correction_T_max 0.6067
_exptl_absorpt_correction_T_min 0.4897
_exptl_absorpt_correction_type multi-scan
_exptl_absorpt_process_details 'SADABS, (Sheldrick, 1996)'
_exptl_crystal_colour colorless
_exptl_crystal_density_diffrn 1.652
_exptl_crystal_density_method 'not measured'
_exptl_crystal_description Plate
_exptl_crystal_F_000 292
_exptl_crystal_size_max 0.24
_exptl_crystal_size_mid 0.23
_exptl_crystal_size_min 0.16
_refine_diff_density_max 0.238
_refine_diff_density_min -0.358
_refine_diff_density_rms 0.048
_refine_ls_extinction_method none
_refine_ls_goodness_of_fit_ref 1.050
_refine_ls_hydrogen_treatment constr
_refine_ls_matrix_type full
_refine_ls_number_parameters 164
_refine_ls_number_reflns 2239
_refine_ls_number_restraints 0
_refine_ls_restrained_S_all 1.050
_refine_ls_R_factor_all 0.0385
_refine_ls_R_factor_gt 0.0295
_refine_ls_shift/su_max 0.001
_refine_ls_shift/su_mean 0.000
_refine_ls_structure_factor_coef Fsqd
_refine_ls_weighting_details 'calc w=1/[\s^2^(Fo^2^)+(0.0305P)^2^+0.2713P] where P=(Fo^2^+2Fc^2^)/3'
_refine_ls_weighting_scheme calc
_refine_ls_wR_factor_gt 0.0653
_refine_ls_wR_factor_ref 0.0687
_reflns_number_gt 1904
_reflns_number_total 2239
_reflns_threshold_expression >2sigma(I)
_cod_data_source_file c1ce05441d.txt
_cod_data_source_block 3FA-2BrB
_cod_depositor_comments
;
The following automatic conversions were performed:

'_symmetry_cell_setting' value 'Triclinic' changed to 'triclinic'
according to /home/saulius/struct/CIF-dictionaries/cif_core.dic
dictionary named 'cif_core.dic' version 2.4.1 from 2010-06-29.

Automatic conversion script
Id: cif_fix_values 1715 2011-07-08 13:25:40Z adriana 
;
_cod_database_code 7206915

loop_
_symmetry_equiv_pos_as_xyz
'x, y, z'
'-x, -y, -z'

loop_
_atom_site_label
_atom_site_type_symbol
_atom_site_fract_x
_atom_site_fract_y
_atom_site_fract_z
_atom_site_U_iso_or_equiv
_atom_site_adp_type
_atom_site_occupancy
_atom_site_symmetry_multiplicity
_atom_site_calc_flag
_atom_site_refinement_flags
_atom_site_disorder_assembly
_atom_site_disorder_group
F1A F 0.1757(6) 0.4743(3) 1.4012(2) 0.0827(10) Uani 0.730(5) 1 d P A -1
C8A C 0.3778(5) 0.3316(3) 1.1068(2) 0.0463(6) Uani 0.730(5) 1 d P A -1
C9A C 0.5862(5) 0.4314(3) 1.1275(3) 0.0610(7) Uani 0.730(5) 1 d P A -1
H9A H 0.6824 0.4251 1.0656 0.073 Uiso 0.730(5) 1 calc PR A -1
C10A C 0.6492(7) 0.5411(3) 1.2422(4) 0.0757(10) Uani 0.730(5) 1 d P A -1
H10A H 0.7908 0.6074 1.2563 0.091 Uiso 0.730(5) 1 calc PR A -1
C11A C 0.5114(7) 0.5550(3) 1.3345(3) 0.0716(9) Uani 0.730(5) 1 d P A -1
H11A H 0.5553 0.6292 1.4109 0.086 Uiso 0.730(5) 1 calc PR A -1
C12A C 0.3077(6) 0.4565(3) 1.3108(3) 0.0650(8) Uani 0.730(5) 1 d P A -1
C13A C 0.2341(5) 0.3442(3) 1.1994(2) 0.0549(7) Uani 0.730(5) 1 d P A -1
H13A H 0.0919 0.2790 1.1870 0.066 Uiso 0.730(5) 1 calc PR A -1
F1B F 0.8036(16) 0.6363(8) 1.2682(8) 0.101(3) Uani 0.270(5) 1 d P A -2
C8B C 0.3778(5) 0.3316(3) 1.1068(2) 0.0463(6) Uani 0.270(5) 1 d P A -2
C13B C 0.5862(5) 0.4314(3) 1.1275(3) 0.0610(7) Uani 0.270(5) 1 d P A -2
H13B H 0.6824 0.4251 1.0656 0.073 Uiso 0.270(5) 1 calc PR A -2
C12B C 0.6492(7) 0.5411(3) 1.2422(4) 0.0757(10) Uani 0.270(5) 1 d P A -2
C11B C 0.5114(7) 0.5550(3) 1.3345(3) 0.0716(9) Uani 0.270(5) 1 d P A -2
H11B H 0.5553 0.6292 1.4109 0.086 Uiso 0.270(5) 1 calc PR A -2
C10B C 0.3077(6) 0.4565(3) 1.3108(3) 0.0650(8) Uani 0.270(5) 1 d P A -2
H10B H 0.2114 0.4648 1.3732 0.078 Uiso 0.270(5) 1 calc PR A -2
C9B C 0.2341(5) 0.3442(3) 1.1994(2) 0.0549(7) Uani 0.270(5) 1 d P A -2
H9B H 0.0919 0.2790 1.1870 0.066 Uiso 0.270(5) 1 calc PR A -2
Br1 Br -0.30579(6) 0.15995(3) 0.71061(3) 0.06096(13) Uani 1 1 d . . .
O1 O -0.1198(3) 0.1641(2) 0.97526(16) 0.0636(5) Uani 1 1 d . . .
N1 N 0.3250(4) 0.2175(2) 0.99059(18) 0.0478(5) Uani 1 1 d . . .
H1 H 0.4590 0.1929 0.9539 0.057 Uiso 1 1 calc R A .
C1 C 0.0887(4) 0.0314(2) 0.8076(2) 0.0378(5) Uani 1 1 d . . .
C2 C 0.2599(5) -0.0680(3) 0.7945(2) 0.0486(6) Uani 1 1 d . A .
H2 H 0.3786 -0.0626 0.8626 0.058 Uiso 1 1 calc R . .
C3 C 0.2563(6) -0.1754(3) 0.6812(3) 0.0575(7) Uani 1 1 d . . .
H3 H 0.3717 -0.2417 0.6736 0.069 Uiso 1 1 calc R A .
C4 C 0.0833(6) -0.1840(3) 0.5804(3) 0.0578(7) Uani 1 1 d . A .
H4 H 0.0798 -0.2569 0.5047 0.069 Uiso 1 1 calc R . .
C5 C -0.0858(5) -0.0852(3) 0.5906(2) 0.0520(6) Uani 1 1 d . . .
H5 H -0.2014 -0.0902 0.5218 0.062 Uiso 1 1 calc R A .
C6 C -0.0822(4) 0.0212(2) 0.7038(2) 0.0407(5) Uani 1 1 d . A .
C7 C 0.0849(4) 0.1436(3) 0.9318(2) 0.0424(5) Uani 1 1 d . A .

loop_
_atom_site_aniso_label
_atom_site_aniso_U_11
_atom_site_aniso_U_22
_atom_site_aniso_U_33
_atom_site_aniso_U_23
_atom_site_aniso_U_13
_atom_site_aniso_U_12
F1A 0.105(2) 0.0812(18) 0.0416(14) 0.0027(12) 0.0180(13) 0.0091(14)
C8A 0.0342(12) 0.0466(14) 0.0445(14) 0.0074(11) -0.0041(10) 0.0108(10)
C9A 0.0485(16) 0.0524(16) 0.0695(19) 0.0142(14) 0.0042(13) 0.0059(13)
C10A 0.063(2) 0.0472(18) 0.090(3) 0.0098(17) -0.0129(19) 0.0028(16)
C11A 0.070(2) 0.0512(18) 0.064(2) -0.0001(15) -0.0121(17) 0.0193(16)
C12A 0.0669(19) 0.069(2) 0.0453(16) 0.0095(14) 0.0011(14) 0.0278(16)
C13A 0.0489(15) 0.0590(17) 0.0406(14) 0.0057(12) 0.0012(12) 0.0102(12)
F1B 0.089(6) 0.069(5) 0.108(7) 0.008(4) 0.007(5) -0.024(4)
C8B 0.0342(12) 0.0466(14) 0.0445(14) 0.0074(11) -0.0041(10) 0.0108(10)
C13B 0.0485(16) 0.0524(16) 0.0695(19) 0.0142(14) 0.0042(13) 0.0059(13)
C12B 0.063(2) 0.0472(18) 0.090(3) 0.0098(17) -0.0129(19) 0.0028(16)
C11B 0.070(2) 0.0512(18) 0.064(2) -0.0001(15) -0.0121(17) 0.0193(16)
C10B 0.0669(19) 0.069(2) 0.0453(16) 0.0095(14) 0.0011(14) 0.0278(16)
C9B 0.0489(15) 0.0590(17) 0.0406(14) 0.0057(12) 0.0012(12) 0.0102(12)
Br1 0.05933(19) 0.0661(2) 0.0616(2) 0.02981(15) 0.00689(13) 0.02268(14)
O1 0.0300(9) 0.0931(15) 0.0445(10) 0.0038(10) 0.0087(8) 0.0073(9)
N1 0.0298(10) 0.0568(13) 0.0410(11) 0.0038(10) 0.0062(8) 0.0062(9)
C1 0.0298(11) 0.0440(13) 0.0352(12) 0.0118(10) 0.0066(9) 0.0016(9)
C2 0.0442(14) 0.0552(15) 0.0438(14) 0.0182(12) 0.0040(11) 0.0117(11)
C3 0.0607(17) 0.0502(16) 0.0597(17) 0.0176(14) 0.0151(14) 0.0195(13)
C4 0.0667(18) 0.0479(16) 0.0448(15) 0.0038(12) 0.0128(13) 0.0052(13)
C5 0.0538(16) 0.0565(16) 0.0360(14) 0.0129(12) -0.0014(11) -0.0005(12)
C6 0.0351(12) 0.0436(13) 0.0428(13) 0.0173(11) 0.0067(10) 0.0039(10)
C7 0.0325(12) 0.0518(14) 0.0366(13) 0.0117(11) 0.0040(10) 0.0092(10)

loop_
_atom_type_symbol
_atom_type_description
_atom_type_scat_dispersion_real
_atom_type_scat_dispersion_imag
_atom_type_scat_source
C C 0.0033 0.0016 'International Tables Vol C Tables 4.2.6.8 and 6.1.1.4'
H H 0.0000 0.0000 'International Tables Vol C Tables 4.2.6.8 and 6.1.1.4'
N N 0.0061 0.0033 'International Tables Vol C Tables 4.2.6.8 and 6.1.1.4'
O O 0.0106 0.0060 'International Tables Vol C Tables 4.2.6.8 and 6.1.1.4'
F F 0.0171 0.0103 'International Tables Vol C Tables 4.2.6.8 and 6.1.1.4'
Br Br -0.2901 2.4595 'International Tables Vol C Tables 4.2.6.8 and 6.1.1.4'

loop_
_geom_angle_atom_site_label_1
_geom_angle_atom_site_label_2
_geom_angle_atom_site_label_3
_geom_angle
C13A C8A C9A 119.6(2)
C13A C8A N1 122.5(2)
C9A C8A N1 117.9(2)
C8A C9A C10A 119.0(3)
C8A C9A H9A 120.5
C10A C9A H9A 120.5
C11A C10A C9A 122.3(3)
C11A C10A H10A 118.9
C9A C10A H10A 118.9
C12A C11A C10A 117.2(3)
C12A C11A H11A 121.4
C10A C11A H11A 121.4
F1A C12A C11A 115.6(3)
F1A C12A C13A 120.5(3)
C11A C12A C13A 123.8(3)
C12A C13A C8A 118.1(3)
C12A C13A H13A 120.9
C8A C13A H13A 120.9
C7 N1 C8A 126.5(2)
C7 N1 H1 116.7
C8A N1 H1 116.7
C6 C1 C2 118.0(2)
C6 C1 C7 121.6(2)
C2 C1 C7 120.4(2)
C3 C2 C1 120.8(2)
C3 C2 H2 119.6
C1 C2 H2 119.6
C4 C3 C2 120.1(2)
C4 C3 H3 120.0
C2 C3 H3 120.0
C3 C4 C5 120.3(2)
C3 C4 H4 119.8
C5 C4 H4 119.8
C4 C5 C6 119.4(2)
C4 C5 H5 120.3
C6 C5 H5 120.3
C5 C6 C1 121.5(2)
C5 C6 Br1 117.48(18)
C1 C6 Br1 120.93(18)
O1 C7 N1 123.6(2)
O1 C7 C1 121.9(2)
N1 C7 C1 114.56(19)

loop_
_geom_bond_atom_site_label_1
_geom_bond_atom_site_label_2
_geom_bond_distance
F1A C12A 1.312(4)
C8A C13A 1.383(4)
C8A C9A 1.385(4)
C8A N1 1.419(3)
C9A C10A 1.388(4)
C9A H9A 0.9300
C10A C11A 1.358(5)
C10A H10A 0.9300
C11A C12A 1.351(5)
C11A H11A 0.9300
C12A C13A 1.381(4)
C13A H13A 0.9300
Br1 C6 1.901(2)
O1 C7 1.220(3)
N1 C7 1.353(3)
N1 H1 0.8600
C1 C6 1.385(3)
C1 C2 1.386(3)
C1 C7 1.500(3)
C2 C3 1.385(4)
C2 H2 0.9300
C3 C4 1.368(4)
C3 H3 0.9300
C4 C5 1.377(4)
C4 H4 0.9300
C5 C6 1.380(3)
C5 H5 0.9300

loop_
_geom_torsion_atom_site_label_1
_geom_torsion_atom_site_label_2
_geom_torsion_atom_site_label_3
_geom_torsion_atom_site_label_4
_geom_torsion
C13A C8A C9A C10A 1.2(4)
N1 C8A C9A C10A -177.3(2)
C8A C9A C10A C11A -0.9(5)
C9A C10A C11A C12A 0.2(5)
C10A C11A C12A F1A -178.8(3)
C10A C11A C12A C13A 0.1(5)
F1A C12A C13A C8A 179.1(3)
C11A C12A C13A C8A 0.2(4)
C9A C8A C13A C12A -0.9(4)
N1 C8A C13A C12A 177.5(2)
C13A C8A N1 C7 31.5(4)
C9A C8A N1 C7 -150.0(3)
C6 C1 C2 C3 -1.0(4)
C7 C1 C2 C3 177.1(2)
C1 C2 C3 C4 0.3(4)
C2 C3 C4 C5 0.8(4)
C3 C4 C5 C6 -1.1(4)
C4 C5 C6 C1 0.3(4)
C4 C5 C6 Br1 176.6(2)
C2 C1 C6 C5 0.7(3)
C7 C1 C6 C5 -177.3(2)
C2 C1 C6 Br1 -175.45(18)
C7 C1 C6 Br1 6.5(3)
C8A N1 C7 O1 -2.7(4)
C8A N1 C7 C1 177.9(2)
C6 C1 C7 O1 54.1(4)
C2 C1 C7 O1 -123.9(3)
C6 C1 C7 N1 -126.5(2)
C2 C1 C7 N1 55.5(3)
